data_4021033
loop_
_publ_author_name
'Peter D. Livant'
'D. John D. Northcott'
'Yiping Shen'
'Thomas R. Webb'

_publ_section_title
;
 Bonding along a Linear B&#x00B7;&#x00B7;&#x00B7;N&#x00B7;&#x00B7;&#x00B7;B 
Triad
;
_journal_name_full 'Journal of Organic Chemistry'
_journal_page_first 6564
_journal_page_last 6571
_journal_paper_doi 10.1021/jo040199o
_journal_volume 69
_journal_year 2004
_chemical_formula_sum 'C26 H31 N O10'
_chemical_formula_weight 517.52
_chemical_melting_point_C 308-9
_space_group_IT_number 15
_symmetry_cell_setting monoclinic
_symmetry_space_group_name_Hall '-C 2yc'
_symmetry_space_group_name_H-M 'C 1 2/c 1'
_cell_angle_alpha 90.00
_cell_angle_beta 94.64(2)
_cell_angle_gamma 90.00
_cell_formula_units_Z 4
_cell_length_a 14.092(5)
_cell_length_b 8.590(2)
_cell_length_c 21.856(6)
_cell_measurement_temperature 294(2)
_cell_volume 2636.8(13)
_diffrn_ambient_temperature 294(2)
_exptl_crystal_density_diffrn 1.304
_refine_ls_R_factor_obs 0.0658
_refine_ls_wR_factor_obs 0.1486
_cod_depositor_comments
;
The following automatic conversions were performed:
'_symmetry_cell_setting' value 'Monoclinic' changed to 'monoclinic'
according to '/home/saulius/struct/CIF-dictionaries/cif_core.dic'
dictionary named 'cif_core.dic' version 2.4.1 from 2010-06-29.

Automatic conversion script
Id: cif_fix_enum 1527 2010-12-29 10:47:43Z saulius 
;
_cod_original_sg_symbol_H-M 'C 2/c'
_cod_database_code 4021033

loop_
_symmetry_equiv_pos_as_xyz
'x, y, z'
'-x, y, -z+1/2'
'x+1/2, y+1/2, z'
'-x+1/2, y+1/2, -z+1/2'
'-x, -y, -z'
'x, -y, z-1/2'
'-x+1/2, -y+1/2, -z'
'x+1/2, -y+1/2, z-1/2'

loop_
_atom_site_aniso_label
_atom_site_aniso_U_11
_atom_site_aniso_U_22
_atom_site_aniso_U_33
_atom_site_aniso_U_23
_atom_site_aniso_U_13
_atom_site_aniso_U_12
N 0.024(2) 0.027(2) 0.041(2) 0.000 0.008(2) 0.000
C1 0.027(2) 0.026(2) 0.046(2) 0.001(2) 0.0077(15) 0.0021(13)
C2 0.034(2) 0.032(2) 0.053(2) 0.001(2) 0.013(2) 0.0013(14)
O1 0.0309(13) 0.044(2) 0.065(2) 0.0013(14) 0.0053(12) -0.0134(11)
C3 0.052(2) 0.048(2) 0.069(3) 0.010(2) 0.024(2) -0.007(2)
C4 0.080(3) 0.069(3) 0.060(3) 0.019(2) 0.029(3) -0.006(3)
C5 0.067(3) 0.073(3) 0.051(3) 0.008(2) 0.007(2) 0.009(2)
C6 0.038(2) 0.046(2) 0.047(2) 0.002(2) 0.007(2) 0.003(2)
O2 0.0364(14) 0.073(2) 0.057(2) 0.000(2) -0.0079(12) -0.0067(13)
C7 0.027(2) 0.025(2) 0.049(3) 0.000 0.008(2) 0.000
C8 0.033(2) 0.030(2) 0.061(2) 0.005(2) 0.012(2) 0.000(2)
O3 0.0239(13) 0.0354(14) 0.081(2) 0.0032(13) 0.0112(12) 0.0058(11)
C9 0.047(2) 0.031(2) 0.119(4) 0.004(2) 0.028(2) 0.010(2)
C10 0.070(4) 0.025(3) 0.152(7) 0.000 0.047(4) 0.000
C11 0.156(6) 0.182(8) 0.077(4) -0.055(5) -0.027(4) 0.015(6)
C12 0.071(3) 0.123(5) 0.062(3) -0.002(3) -0.016(3) -0.004(3)
O4 0.086(3) 0.134(4) 0.091(3) -0.004(3) -0.031(2) 0.013(3)

loop_
_atom_site_label
_atom_site_type_symbol
_atom_site_fract_x
_atom_site_fract_y
_atom_site_fract_z
_atom_site_U_iso_or_equiv
_atom_site_thermal_displace_type
_atom_site_occupancy
_atom_site_calc_flag
_atom_site_refinement_flags
_atom_site_disorder_group
N N 0.0000 0.1052(4) 0.2500 0.0307(9) Uani 1 d S .
C1 C -0.0273(2) 0.0241(4) 0.3026(2) 0.0328(8) Uani 1 d . .
C2 C -0.1136(2) -0.0566(4) 0.3004(2) 0.0387(9) Uani 1 d . .
O1 O -0.1708(2) -0.0623(3) 0.24744(13) 0.0466(7) Uani 1 d . .
H1 H -0.1633(33) 0.0185(57) 0.2265(21) 0.078(16) Uiso 1 d . .
C3 C -0.1411(3) -0.1351(5) 0.3514(2) 0.0555(11) Uani 1 d . .
H3A H -0.1982(3) -0.1897(5) 0.3494(2) 0.067 Uiso 1 calc R .
C4 C -0.0834(3) -0.1313(5) 0.4047(2) 0.0682(13) Uani 1 d . .
H4A H -0.1023(3) -0.1829(5) 0.4391(2) 0.082 Uiso 1 calc R .
C5 C 0.0021(3) -0.0528(5) 0.4086(2) 0.0634(12) Uani 1 d . .
H5A H 0.0405(3) -0.0509(5) 0.4453(2) 0.076 Uiso 1 calc R .
C6 C 0.0303(2) 0.0238(4) 0.3568(2) 0.0434(9) Uani 1 d . .
O2 O 0.1155(2) 0.0997(3) 0.35700(13) 0.0558(8) Uani 1 d . .
H2 H 0.1592(35) 0.0813(52) 0.3900(22) 0.083(15) Uiso 1 d . .
C7 C 0.0000 0.2710(5) 0.2500 0.0332(11) Uani 1 d S .
C8 C -0.0839(2) 0.3542(4) 0.2551(2) 0.0409(9) Uani 1 d . .
O3 O -0.1648(2) 0.2691(3) 0.25982(13) 0.0462(7) Uani 1 d . .
H3B H -0.2117(28) 0.3292(47) 0.2555(17) 0.056(12) Uiso 1 d . .
C9 C -0.0837(3) 0.5156(4) 0.2557(2) 0.0646(13) Uani 1 d . .
H9A H -0.1398(3) 0.5704(4) 0.2600(2) 0.078 Uiso 1 calc R .
C10 C 0.0000 0.5934(6) 0.2500 0.080(2) Uani 1 d S .
H10A H 0.0000 0.7017(6) 0.2500 0.096 Uiso 1 calc SR .
C11 C 0.3022(5) -0.1764(10) 0.4088(3) 0.141(3) Uani 1 d . .
H11A H 0.3524(5) -0.2478(10) 0.4215(3) 0.211 Uiso 1 calc R .
H11B H 0.3163(5) -0.1264(10) 0.3713(3) 0.211 Uiso 1 calc R .
H11C H 0.2432(5) -0.2321(10) 0.4023(3) 0.211 Uiso 1 calc R .
C12 C 0.2939(4) -0.0573(8) 0.4572(2) 0.086(2) Uani 1 d . .
O4 O 0.2390(3) 0.0474(6) 0.4558(2) 0.1057(14) Uani 1 d . .
O5A O 0.3676(5) -0.0542(10) 0.4992(3) 0.0737(14) Uiso 0.548(10) d P .
O5B O 0.3450(6) -0.1098(12) 0.5096(4) 0.0737(14) Uiso 0.452(10) d P .
C13A C 0.3728(8) 0.0673(13) 0.5487(4) 0.071(2) Uiso 0.548(10) d P .
H13A H 0.4053(8) 0.1599(13) 0.5360(4) 0.086 Uiso 0.548(10) calc PR .
H13B H 0.3097(8) 0.0957(13) 0.5596(4) 0.086 Uiso 0.548(10) calc PR .
C13B C 0.3504(8) 0.0075(16) 0.5598(6) 0.071(2) Uiso 0.452(10) d P .
H13C H 0.3238(8) -0.0373(16) 0.5954(6) 0.086 Uiso 0.452(10) calc PR .
H13D H 0.3115(8) 0.0966(16) 0.5468(6) 0.086 Uiso 0.452(10) calc PR .
C14A C 0.4274(10) -0.0102(17) 0.6000(6) 0.113(3) Uiso 0.548(10) d P .
H14A H 0.4346(10) 0.0593(17) 0.6345(6) 0.169 Uiso 0.548(10) calc PR .
H14B H 0.4890(10) -0.0385(17) 0.5879(6) 0.169 Uiso 0.548(10) calc PR .
H14C H 0.3942(10) -0.1021(17) 0.6113(6) 0.169 Uiso 0.548(10) calc PR .
C14B C 0.4530(11) 0.0642(20) 0.5787(8) 0.113(3) Uiso 0.452(10) d P .
H14D H 0.4516(11) 0.1394(20) 0.6112(8) 0.169 Uiso 0.452(10) calc PR .
H14E H 0.4794(11) 0.1111(20) 0.5440(8) 0.169 Uiso 0.452(10) calc PR .
H14F H 0.4917(11) -0.0228(20) 0.5927(8) 0.169 Uiso 0.452(10) calc PR .

loop_
_geom_bond_atom_site_label_1
_geom_bond_atom_site_label_2
_geom_bond_distance
_geom_bond_site_symmetry_2
_geom_bond_publ_flag
N C7 1.424(5) . y
N C1 1.424(4) . y
C1 C6 1.380(5) . y
C1 C2 1.397(4) . y
C2 O1 1.356(4) . y
C2 C3 1.386(5) . y
C3 C4 1.365(6) . y
C4 C5 1.377(6) . y
C5 C6 1.394(5) . y
C6 O2 1.366(4) . y
C7 C8 1.394(4) . y
C8 O3 1.365(4) . y
C8 C9 1.386(5) . y
C9 C10 1.371(5) . y
C11 C12 1.482(8) . y
C12 O4 1.185(6) . y
C12 O5A 1.331(8) . y
C12 O5B 1.380(10) . y
O5A C13A 1.500(11) . y
O5B C13B 1.487(13) . y
C13A C14A 1.47(2) . y
C13B C14B 1.55(2) . y
